data_4102762
loop_
_publ_author_name
'Christina Y. Tang'
'Amber L. Thompson'
'Simon Aldridge'

_publ_contact_author 'Simon Aldridge'
_publ_contact_author_email simon.aldridge@chem.ox.ac.uk
_publ_section_title
;
 Dehydrogenation of Saturated CC and BN Bonds at Cationic N-Heterocyclic
 Carbene Stabilized M(III) Centers (M = Rh, Ir)
;
_journal_name_full 'Journal of the American Chemical Society'
_journal_page_first 10578
_journal_page_last 10591
_journal_paper_doi 10.1021/ja1043787
_journal_volume 132
_journal_year 2010
_chemical_formula_moiety 'C48 H66 B N5 Rh, C32 H12 B F24'
_chemical_formula_sum 'C80 H78 B2 F24 N5 Rh'
_chemical_formula_weight 1690.01
_space_group_IT_number 2
_symmetry_cell_setting triclinic
_symmetry_space_group_name_Hall '-P 1'
_symmetry_space_group_name_H-M 'P -1'
_atom_sites_solution_hydrogens geom
_atom_sites_solution_primary direct
_audit_creation_date 09-10-28
_audit_creation_method CRYSTALS_ver_12.90
_cell_angle_alpha 96.3368(4)
_cell_angle_beta 91.7570(4)
_cell_angle_gamma 106.1758(4)
_cell_formula_units_Z 2
_cell_length_a 12.1802(1)
_cell_length_b 18.1090(1)
_cell_length_c 19.0903(2)
_cell_measurement_reflns_used 15927
_cell_measurement_temperature 150
_cell_measurement_theta_max 27
_cell_measurement_theta_min 5
_cell_volume 4011.04(6)
_computing_cell_refinement 'DENZO/SCALEPACK (Otwinowski & Minor, 1997)'
_computing_data_collection 'COLLECT (Nonius, 2001).'
_computing_data_reduction 'DENZO/SCALEPACK (Otwinowski & Minor, 1997)'
_computing_molecular_graphics 'CAMERON (Watkin et al., 1996)'
_computing_publication_material 'CRYSTALS (Betteridge et al., 2003)'
_computing_structure_refinement 'CRYSTALS (Betteridge et al., 2003)'
_computing_structure_solution 'SIR92 (Altomare et al., 1994)'
_diffrn_ambient_temperature 150
_diffrn_measured_fraction_theta_full 0.991
_diffrn_measured_fraction_theta_max 0.989
_diffrn_measurement_device 'Nonius KappaCCD'
_diffrn_measurement_device_type Area
_diffrn_measurement_method \w
_diffrn_radiation_monochromator graphite
_diffrn_radiation_type 'Mo K\a'
_diffrn_radiation_wavelength 0.71073
_diffrn_reflns_av_R_equivalents 0.025
_diffrn_reflns_limit_h_max 15
_diffrn_reflns_limit_h_min -15
_diffrn_reflns_limit_k_max 23
_diffrn_reflns_limit_k_min -23
_diffrn_reflns_limit_l_max 24
_diffrn_reflns_limit_l_min -23
_diffrn_reflns_number 63686
_diffrn_reflns_theta_full 26.112
_diffrn_reflns_theta_max 27.486
_diffrn_reflns_theta_min 5.100
_diffrn_standards_number 0
_exptl_absorpt_coefficient_mu 0.314
_exptl_absorpt_correction_T_max 0.94
_exptl_absorpt_correction_T_min 0.72
_exptl_absorpt_correction_type multi-scan
_exptl_absorpt_process_details 'DENZO/SCALEPACK (Otwinowski & Minor, 1997)'
_exptl_crystal_colour clear_pale_yellow
_exptl_crystal_density_diffrn 1.399
_exptl_crystal_density_meas ?
_exptl_crystal_density_method 'not measured'
_exptl_crystal_description block
_exptl_crystal_F_000 1728
_exptl_crystal_size_max 0.500
_exptl_crystal_size_mid 0.220
_exptl_crystal_size_min 0.190
_refine_diff_density_max 1.10
_refine_diff_density_min -0.89
_refine_ls_extinction_method None
_refine_ls_goodness_of_fit_ref 0.9526
_refine_ls_hydrogen_treatment none
_refine_ls_matrix_type full
_refine_ls_number_parameters 1086
_refine_ls_number_reflns 18184
_refine_ls_number_restraints 567
_refine_ls_R_factor_all 0.0706
_refine_ls_R_factor_gt 0.0513
_refine_ls_shift/su_max 0.0021946
_refine_ls_shift/su_mean 7.9375191
_refine_ls_structure_factor_coef Fsqd
_refine_ls_weighting_details
;
 Method, part 1, Chebychev polynomial, (Watkin, 1994, Prince, 1982) 
 [weight] = 1.0/[A~0~*T~0~(x)+A~1~*T~1~(x) ... +A~n-1~]*T~n-1~(x)] 
 where A~i~ are the Chebychev coefficients listed below and x= Fcalc/Fmax 
 Method = Robust Weighting (Prince, 1982) 
 W = [weight] * [1-(deltaF/6*sigmaF)^2^]^2^ 
 A~i~ are: 
 22.6 31.3 14.5 3.50 
;
_refine_ls_weighting_scheme calc
_refine_ls_wR_factor_all 0.1201
_refine_ls_wR_factor_gt 0.1023
_refine_ls_wR_factor_ref 0.1200
_reflns_limit_h_max 15
_reflns_limit_h_min -15
_reflns_limit_k_max 23
_reflns_limit_k_min -23
_reflns_limit_l_max 24
_reflns_limit_l_min 0
_reflns_number_gt 14416
_reflns_number_total 18186
_reflns_threshold_expression I>2.0\s(I)
_oxford_diffrn_Wilson_B_factor 2.57
_oxford_diffrn_Wilson_scale 7.42
_oxford_refine_ls_r_factor_ref 0.0705
_oxford_refine_ls_scale 0.3666(2)
_oxford_reflns_number_all 18186
_oxford_reflns_threshold_expression_ref I>-3.0\s(I)
_oxford_structure_analysis_title 045ct09
_cod_data_source_file ja1043787_si_002_08.cif
_cod_data_source_block 11
_cod_depositor_comments
;
The following automatic conversions were performed:

'_exptl_crystal_density_meas' value 'not measured' was changed to '?'
- the value is perceived as not measured.

Automatic conversion script
Id: cif_fix_values 3008 2015-01-20 13:52:24Z robertas 
;
_cod_original_sg_symbol_H-M 'P -1 '
_cod_original_formula_sum 'C80 H78 B2 F24 N5 Rh1'
_cod_database_code 4102762

loop_
_symmetry_equiv_pos_as_xyz
x,y,z
-x,-y,-z

loop_
_atom_site_label
_atom_site_type_symbol
_atom_site_fract_x
_atom_site_fract_y
_atom_site_fract_z
_atom_site_U_iso_or_equiv
_atom_site_occupancy
_atom_site_adp_type
_atom_site_refinement_flags_posn
_atom_site_refinement_flags_adp
_atom_site_refinement_flags_occupancy
_atom_site_disorder_assembly
_atom_site_disorder_group
Rh1 Rh 0.73293(2) 0.753503(13) 0.698039(12) 0.0268 1.0000 Uani . . . . .
C2 C 0.7635(2) 0.87139(16) 0.71268(15) 0.0294 1.0000 Uani . . . . .
N3 N 0.8025(2) 0.92373(14) 0.66672(14) 0.0326 1.0000 Uani . . . . .
C4 C 0.8027(3) 0.99804(18) 0.69508(19) 0.0414 1.0000 Uani . . . . .
C5 C 0.7634(3) 0.99238(18) 0.75903(19) 0.0407 1.0000 Uani . . . . .
N6 N 0.7392(2) 0.91487(14) 0.76995(14) 0.0332 1.0000 Uani . . . . .
C7 C 0.6839(3) 0.88609(18) 0.83117(17) 0.0362 1.0000 Uani . . . . .
C8 C 0.7491(3) 0.87602(18) 0.88870(17) 0.0399 1.0000 Uani . . . . .
C9 C 0.8761(3) 0.8891(2) 0.8880(2) 0.0506 1.0000 Uani . . . . .
C10 C 0.6917(4) 0.8527(2) 0.94827(19) 0.0506 1.0000 Uani . . . . .
C11 C 0.5747(4) 0.8402(2) 0.9513(2) 0.0570 1.0000 Uani . . . . .
C12 C 0.5131(4) 0.8506(2) 0.8926(2) 0.0571 1.0000 Uani . . . . .
C13 C 0.5655(3) 0.8732(2) 0.8314(2) 0.0467 1.0000 Uani . . . . .
C14 C 0.4965(3) 0.8818(3) 0.7675(2) 0.0650 1.0000 Uani . . . . .
C15 C 0.5151(5) 0.8164(3) 1.0175(3) 0.0831 1.0000 Uani . . . . .
C16 C 0.8335(3) 0.90469(17) 0.59640(17) 0.0365 1.0000 Uani . . . . .
C17 C 0.9490(3) 0.9153(2) 0.5845(2) 0.0465 1.0000 Uani . . . . .
C18 C 0.9758(4) 0.8932(3) 0.5166(2) 0.0643 1.0000 Uani . . . . .
C19 C 0.8922(4) 0.8629(2) 0.4618(2) 0.0613 1.0000 Uani . . . . .
C20 C 0.7798(4) 0.8579(2) 0.47482(19) 0.0514 1.0000 Uani . . . . .
C21 C 0.7476(3) 0.87849(18) 0.54220(18) 0.0406 1.0000 Uani . . . . .
C22 C 0.6240(3) 0.8725(2) 0.5545(2) 0.0506 1.0000 Uani . . . . .
C23 C 0.9240(5) 0.8350(3) 0.3892(3) 0.0923 1.0000 Uani . . . . .
C24 C 1.0407(3) 0.9500(3) 0.6428(2) 0.0620 1.0000 Uani . . . . .
C25 C 0.6602(3) 0.63602(17) 0.68085(16) 0.0328 1.0000 Uani . . . . .
N26 N 0.6071(2) 0.59437(15) 0.61906(14) 0.0391 1.0000 Uani . . . . .
C27 C 0.5898(3) 0.62502(18) 0.55464(17) 0.0363 1.0000 Uani . . . . .
C28 C 0.6703(3) 0.63105(17) 0.50427(17) 0.0354 1.0000 Uani . . . . .
C29 C 0.7776(3) 0.6071(2) 0.5151(2) 0.0504 1.0000 Uani . . . . .
C30 C 0.6483(3) 0.65973(18) 0.44214(18) 0.0421 1.0000 Uani . . . . .
C31 C 0.5497(4) 0.6811(2) 0.4296(2) 0.0523 1.0000 Uani . . . . .
C32 C 0.5268(5) 0.7109(3) 0.3610(2) 0.0789 1.0000 Uani . . . . .
C33 C 0.4718(4) 0.6739(2) 0.4809(2) 0.0609 1.0000 Uani . . . . .
C34 C 0.4890(3) 0.6463(2) 0.5441(2) 0.0518 1.0000 Uani . . . . .
C35 C 0.4018(4) 0.6385(4) 0.5993(3) 0.0856 1.0000 Uani . . . . .
C36 C 0.5590(4) 0.5169(2) 0.6272(2) 0.0595 1.0000 Uani . . . . .
C37 C 0.5808(4) 0.5098(2) 0.6943(2) 0.0648 1.0000 Uani . . . . .
N38 N 0.6429(3) 0.58280(15) 0.72725(14) 0.0428 1.0000 Uani . . . . .
C39 C 0.6841(3) 0.59934(18) 0.80083(17) 0.0417 1.0000 Uani . . . . .
C40 C 0.6227(3) 0.63218(19) 0.84950(18) 0.0438 1.0000 Uani . . . . .
C41 C 0.6704(4) 0.6522(2) 0.91872(19) 0.0481 1.0000 Uani . . . . .
C42 C 0.7718(4) 0.6394(2) 0.93972(19) 0.0535 1.0000 Uani . . . . .
C43 C 0.8260(5) 0.6665(3) 1.0144(2) 0.0737 1.0000 Uani . . . . .
C44 C 0.8244(4) 0.6007(2) 0.8904(2) 0.0579 1.0000 Uani . . . . .
C45 C 0.7822(4) 0.5802(2) 0.82041(19) 0.0488 1.0000 Uani . . . . .
C46 C 0.8410(5) 0.5376(3) 0.7680(2) 0.0684 1.0000 Uani . . . . .
C47 C 0.5089(3) 0.6435(3) 0.8300(2) 0.0596 1.0000 Uani . . . . .
B48 B 0.9127(3) 0.75082(19) 0.70383(19) 0.0339 1.0000 Uani . . . . .
N49 N 1.0245(2) 0.74921(13) 0.70694(13) 0.0376 1.0000 Uani D . . . .
C52 C 1.1504(3) 0.8530(2) 0.79166(18) 0.0536 1.0000 Uani D . . . .
C56 C 1.0768(4) 0.6437(2) 0.6355(2) 0.0583 1.0000 Uani D . . . .
C58 C 0.51705(17) 0.61007(16) 0.12677(15) 0.0472 1.0000 Uani D U . . .
C62 C 0.4032(3) 0.62280(19) 0.11168(18) 0.0394 1.0000 Uani . U . . .
C63 C 0.3435(3) 0.5915(2) 0.04828(18) 0.0436 1.0000 Uani . . . . .
C64 C 0.2401(3) 0.6070(2) 0.03475(18) 0.0428 1.0000 Uani . U . . .
C65 C 0.1989(3) 0.65356(18) 0.08395(17) 0.0366 1.0000 Uani . . . . .
C66 C 0.2590(2) 0.68717(16) 0.14876(16) 0.0305 1.0000 Uani . . . . .
C67 C 0.3619(3) 0.66951(18) 0.16137(16) 0.0335 1.0000 Uani . . . . .
B68 B 0.2040(3) 0.74013(19) 0.20505(17) 0.0276 1.0000 Uani . . . . .
C69 C 0.1444(2) 0.79433(17) 0.16187(15) 0.0295 1.0000 Uani . . . . .
C70 C 0.0450(3) 0.81403(17) 0.18088(15) 0.0330 1.0000 Uani . . . . .
C71 C -0.0006(3) 0.86151(19) 0.14332(17) 0.0370 1.0000 Uani . U . . .
C72 C 0.0532(3) 0.89342(19) 0.08634(17) 0.0409 1.0000 Uani . . . . .
C73 C 0.1541(3) 0.87733(18) 0.06801(16) 0.0384 1.0000 Uani . U . . .
C74 C 0.1975(3) 0.82818(17) 0.10480(15) 0.0334 1.0000 Uani . . . . .
C75 C 0.2198(4) 0.9115(2) 0.00891(19) 0.0530 1.0000 Uani . U . . .
F76 F 0.3228(3) 0.95895(16) 0.03116(14) 0.0765 1.0000 Uani . U . . .
F77 F 0.2414(3) 0.85788(15) -0.03775(12) 0.0785 1.0000 Uani . U . . .
F78 F 0.1659(3) 0.95306(17) -0.02602(13) 0.0783 1.0000 Uani . U . . .
C79 C -0.10864(19) 0.87853(18) 0.16474(15) 0.0478 1.0000 Uani D U . . .
C83 C 0.1130(2) 0.67893(16) 0.24783(15) 0.0288 1.0000 Uani . . . . .
C84 C 0.1494(3) 0.65405(16) 0.30873(16) 0.0311 1.0000 Uani . . . . .
C85 C 0.0749(3) 0.60354(17) 0.34784(16) 0.0342 1.0000 Uani . U . . .
C86 C -0.0397(3) 0.57380(18) 0.32586(17) 0.0386 1.0000 Uani . . . . .
C87 C -0.0772(3) 0.59434(19) 0.26381(17) 0.0385 1.0000 Uani . U . . .
C88 C -0.0030(3) 0.64528(18) 0.22540(16) 0.0352 1.0000 Uani . . . . .
C89 C -0.2018(3) 0.5626(3) 0.2406(2) 0.0627 1.0000 Uani . U . . .
F90 F -0.22968(19) 0.57621(17) 0.17781(13) 0.0702 1.0000 Uani . U . . .
F91 F -0.2666(2) 0.5856(3) 0.28461(18) 0.1635 1.0000 Uani . U . . .
F92 F -0.2362(3) 0.4847(2) 0.2366(2) 0.1393 1.0000 Uani . U . . .
C93 C 0.1214(3) 0.5855(2) 0.41473(19) 0.0485 1.0000 Uani . U . . .
F94 F 0.1688(2) 0.64904(14) 0.46015(12) 0.0692 1.0000 Uani . U . . .
F95 F 0.0445(3) 0.53919(19) 0.44873(15) 0.1033 1.0000 Uani . U . . .
F96 F 0.2077(3) 0.55386(19) 0.40501(14) 0.0887 1.0000 Uani . U . . .
C97 C 0.3007(2) 0.80298(16) 0.26083(15) 0.0292 1.0000 Uani . U . . .
C98 C 0.2754(2) 0.82494(16) 0.32970(16) 0.0304 1.0000 Uani . . . . .
C99 C 0.3549(3) 0.87822(17) 0.37759(17) 0.0343 1.0000 Uani . U . . .
C100 C 0.3220(3) 0.8936(2) 0.45119(19) 0.0450 1.0000 Uani . U . . .
F101 F 0.4022(3) 0.9439(2) 0.49259(15) 0.0985 1.0000 Uani . U . . .
F102 F 0.2371(3) 0.9231(3) 0.45427(15) 0.1307 1.0000 Uani . U . . .
F103 F 0.2953(5) 0.83288(18) 0.48193(17) 0.1692 1.0000 Uani . U . . .
C104 C 0.4636(3) 0.91440(18) 0.35811(18) 0.0384 1.0000 Uani . U . . .
C105 C 0.4899(3) 0.89590(19) 0.28945(18) 0.0384 1.0000 Uani . U . . .
C106 C 0.4107(3) 0.84157(18) 0.24222(17) 0.0342 1.0000 Uani . U . . .
C107 C 0.6087(3) 0.9317(2) 0.2690(2) 0.0574 1.0000 Uani . U . . .
F108 F 0.6554(2) 1.00305(16) 0.30137(17) 0.0858 1.0000 Uani . U . . .
F109 F 0.6146(3) 0.9380(3) 0.20268(16) 0.1299 1.0000 Uani . U . . .
F110 F 0.6799(3) 0.8938(2) 0.2877(3) 0.1344 1.0000 Uani . U . . .
C111 C 0.1754(3) 0.57637(19) -0.03510(13) 0.0639 1.0000 Uani D U . . .
C500 C 1.1044(3) 0.76566(17) 0.77011(17) 0.0321 0.605(6) Uiso D . P 1 1
C501 C 1.0821(5) 0.7709(3) 0.7815(3) 0.0510 0.395(6) Uiso D . P 1 2
C510 C 1.0512(4) 0.7218(3) 0.8297(3) 0.0440 0.605(6) Uiso D . P 1 1
C511 C 1.1508(11) 0.7156(5) 0.7991(6) 0.1043 0.395(6) Uiso D . P 1 2
C540 C 1.0954(4) 0.7315(3) 0.6502(3) 0.0289 0.295(7) Uani D . P 2 1
C550 C 1.0775(11) 0.7679(5) 0.5852(5) 0.055(4) 0.295(7) Uiso D . P 2 1
C541 C 1.0727(3) 0.72522(18) 0.63842(16) 0.0489(10) 0.705(7) Uiso D . P 2 2
C551 C 1.1884(5) 0.7821(3) 0.6266(3) 0.0588(16) 0.705(7) Uiso D . P 2 2
F800 F -0.1043(6) 0.9517(3) 0.1651(6) 0.1100 0.469(10) Uani D U P 3 1
F810 F -0.1979(4) 0.8403(5) 0.1238(4) 0.0832 0.469(10) Uani D U P 3 1
F820 F -0.1346(6) 0.8623(6) 0.2284(3) 0.1022 0.469(10) Uani D U P 3 1
F801 F -0.0950(4) 0.9301(4) 0.2187(3) 0.0790 0.531(10) Uani D U P 3 2
F811 F -0.1590(6) 0.9039(6) 0.1146(3) 0.1131 0.531(10) Uani D U P 3 2
F821 F -0.1856(5) 0.8174(3) 0.1812(5) 0.1125 0.531(10) Uani D U P 3 2
F1120 F 0.0850(5) 0.6013(4) -0.0453(2) 0.0891 0.693(11) Uani D U P 4 1
F1130 F 0.1366(7) 0.4996(2) -0.0454(3) 0.1121 0.693(11) Uani D U P 4 1
F1140 F 0.2393(4) 0.5958(5) -0.0885(2) 0.1163 0.693(11) Uani D U P 4 1
F1121 F 0.1755(18) 0.6267(6) -0.0776(6) 0.1304 0.307(11) Uani D U P 4 2
F1131 F 0.0672(7) 0.5414(11) -0.0285(6) 0.1340 0.307(11) Uani D U P 4 2
F1141 F 0.2158(13) 0.5245(9) -0.0698(7) 0.1104 0.307(11) Uani D U P 4 2
F590 F 0.5208(8) 0.5709(7) 0.1801(5) 0.0734 0.481(19) Uani D U P 5 1
F600 F 0.6009(6) 0.6744(3) 0.1410(7) 0.0735 0.481(19) Uani D U P 5 1
F610 F 0.5482(9) 0.5706(7) 0.0722(4) 0.0795 0.481(19) Uani D U P 5 1
F591 F 0.5390(7) 0.6092(10) 0.1945(3) 0.1072 0.519(19) Uani D U P 5 2
F601 F 0.6002(6) 0.6660(6) 0.1082(7) 0.0786 0.519(19) Uani D U P 5 2
F611 F 0.5324(8) 0.5462(5) 0.0954(8) 0.1154 0.519(19) Uani D U P 5 2
H41 H 0.8260 1.0417 0.6718 0.0496 1.0000 Uiso R . . . .
H51 H 0.7522 1.0310 0.7915 0.0488 1.0000 Uiso R . . . .
H92 H 0.9133 0.9136 0.9329 0.0765 1.0000 Uiso R . . . .
H93 H 0.9072 0.9212 0.8530 0.0764 1.0000 Uiso R . . . .
H91 H 0.8919 0.8405 0.8777 0.0764 1.0000 Uiso R . . . .
H101 H 0.7340 0.8457 0.9872 0.0607 1.0000 Uiso R . . . .
H121 H 0.4340 0.8417 0.8935 0.0677 1.0000 Uiso R . . . .
H142 H 0.4177 0.8741 0.7782 0.0968 1.0000 Uiso R . . . .
H143 H 0.5265 0.9327 0.7536 0.0973 1.0000 Uiso R . . . .
H141 H 0.5012 0.8441 0.7293 0.0972 1.0000 Uiso R . . . .
H152 H 0.4470 0.7744 1.0050 0.1242 1.0000 Uiso R . . . .
H151 H 0.4944 0.8592 1.0420 0.1239 1.0000 Uiso R . . . .
H153 H 0.5654 0.7998 1.0477 0.1241 1.0000 Uiso R . . . .
H181 H 1.0519 0.8991 0.5077 0.0771 1.0000 Uiso R . . . .
H201 H 0.7237 0.8398 0.4375 0.0618 1.0000 Uiso R . . . .
H222 H 0.5826 0.8711 0.5108 0.0760 1.0000 Uiso R . . . .
H221 H 0.6190 0.9161 0.5857 0.0763 1.0000 Uiso R . . . .
H223 H 0.5899 0.8264 0.5750 0.0762 1.0000 Uiso R . . . .
H233 H 0.8634 0.8319 0.3552 0.1382 1.0000 Uiso R . . . .
H232 H 0.9927 0.8702 0.3770 0.1380 1.0000 Uiso R . . . .
H231 H 0.9350 0.7849 0.3895 0.1381 1.0000 Uiso R . . . .
H242 H 1.1149 0.9546 0.6252 0.0930 1.0000 Uiso R . . . .
H241 H 1.0371 1.0006 0.6611 0.0932 1.0000 Uiso R . . . .
H243 H 1.0308 0.9177 0.6804 0.0931 1.0000 Uiso R . . . .
H293 H 0.8332 0.6280 0.4826 0.0769 1.0000 Uiso R . . . .
H291 H 0.8105 0.6235 0.5622 0.0764 1.0000 Uiso R . . . .
H292 H 0.7594 0.5518 0.5071 0.0766 1.0000 Uiso R . . . .
H301 H 0.7021 0.6643 0.4079 0.0510 1.0000 Uiso R . . . .
H322 H 0.5155 0.7613 0.3709 0.1180 1.0000 Uiso R . . . .
H323 H 0.5905 0.7140 0.3322 0.1182 1.0000 Uiso R . . . .
H321 H 0.4588 0.6760 0.3366 0.1180 1.0000 Uiso R . . . .
H331 H 0.4050 0.6884 0.4735 0.0730 1.0000 Uiso R . . . .
H352 H 0.3358 0.6518 0.5821 0.1289 1.0000 Uiso R . . . .
H353 H 0.4344 0.6721 0.6418 0.1289 1.0000 Uiso R . . . .
H351 H 0.3787 0.5857 0.6105 0.1291 1.0000 Uiso R . . . .
H361 H 0.5193 0.4782 0.5915 0.0709 1.0000 Uiso R . . . .
H371 H 0.5595 0.4653 0.7164 0.0781 1.0000 Uiso R . . . .
H411 H 0.6322 0.6753 0.9522 0.0580 1.0000 Uiso R . . . .
H431 H 0.9071 0.6868 1.0136 0.1102 1.0000 Uiso R . . . .
H433 H 0.7947 0.7056 1.0370 0.1103 1.0000 Uiso R . . . .
H432 H 0.8101 0.6238 1.0410 0.1103 1.0000 Uiso R . . . .
H441 H 0.8914 0.5894 0.9044 0.0689 1.0000 Uiso R . . . .
H461 H 0.9115 0.5342 0.7898 0.1018 1.0000 Uiso R . . . .
H463 H 0.8577 0.5647 0.7274 0.1018 1.0000 Uiso R . . . .
H462 H 0.7923 0.4860 0.7528 0.1022 1.0000 Uiso R . . . .
H472 H 0.4680 0.6482 0.8712 0.0894 1.0000 Uiso R . . . .
H473 H 0.5194 0.6900 0.8091 0.0897 1.0000 Uiso R . . . .
H471 H 0.4635 0.6010 0.7974 0.0897 1.0000 Uiso R . . . .
H631 H 0.3705 0.5600 0.0152 0.0523 1.0000 Uiso R . . . .
H651 H 0.1286 0.6626 0.0728 0.0435 1.0000 Uiso R . . . .
H671 H 0.4054 0.6899 0.2043 0.0397 1.0000 Uiso R . . . .
H701 H 0.0074 0.7942 0.2192 0.0395 1.0000 Uiso R . . . .
H721 H 0.0224 0.9253 0.0612 0.0492 1.0000 Uiso R . . . .
H741 H 0.2653 0.8177 0.0903 0.0400 1.0000 Uiso R . . . .
H841 H 0.2265 0.6725 0.3247 0.0368 1.0000 Uiso R . . . .
H861 H -0.0901 0.5414 0.3525 0.0458 1.0000 Uiso R . . . .
H881 H -0.0313 0.6578 0.1835 0.0419 1.0000 Uiso R . . . .
H981 H 0.2031 0.8029 0.3447 0.0356 1.0000 Uiso R . . . .
H1041 H 0.5181 0.9500 0.3902 0.0460 1.0000 Uiso R . . . .
H1061 H 0.4311 0.8299 0.1962 0.0404 1.0000 Uiso R . . . .
H5001 H 1.1715 0.7481 0.7561 0.0389 0.605(6) Uiso R . P 1 1
H5011 H 1.0211 0.7649 0.8152 0.0611 0.395(6) Uiso R . P 1 2
H5102 H 1.1082 0.7319 0.8687 0.0661 0.605(6) Uiso R . P 1 1
H5103 H 0.9880 0.7387 0.8453 0.0656 0.605(6) Uiso R . P 1 1
H5101 H 1.0263 0.6680 0.8136 0.0658 0.605(6) Uiso R . P 1 1
H5111 H 1.1926 0.7347 0.8441 0.1560 0.395(6) Uiso R . P 1 2
H5113 H 1.2040 0.7128 0.7633 0.1560 0.395(6) Uiso R . P 1 2
H5112 H 1.0996 0.6650 0.8015 0.1559 0.395(6) Uiso R . P 1 2
H5401 H 1.1752 0.7537 0.6684 0.0351 0.295(7) Uiso R . P 2 1
H5501 H 1.1246 0.7540 0.5493 0.0810 0.295(7) Uiso R . P 2 1
H5502 H 1.0993 0.8232 0.5968 0.0809 0.295(7) Uiso R . P 2 1
H5503 H 0.9982 0.7497 0.5682 0.0809 0.295(7) Uiso R . P 2 1
H5411 H 1.0185 0.7273 0.5996 0.0589 0.705(7) Uiso R . P 2 2
H5512 H 1.2118 0.7648 0.5810 0.0889 0.705(7) Uiso R . P 2 2
H5511 H 1.2457 0.7826 0.6636 0.0890 0.705(7) Uiso R . P 2 2
H5513 H 1.1791 0.8334 0.6263 0.0887 0.705(7) Uiso R . P 2 2
H11 H 0.6353 0.7578 0.7396 0.0590 1.0000 Uiso R . . . .
H12 H 0.6362 0.7539 0.6475 0.0522 1.0000 Uiso R . . . .
H481 H 0.8674 0.7550 0.7553 0.0330 1.0000 Uiso R . . . .
H482 H 0.8640 0.7469 0.6494 0.0330 1.0000 Uiso R . . . .
H521 H 1.1841 0.8783 0.7522 0.0798 0.605(6) Uiso R . P 1 1
H522 H 1.2079 0.8636 0.8305 0.0800 0.605(6) Uiso R . P 1 1
H523 H 1.0875 0.8732 0.8066 0.0799 0.605(6) Uiso R . P 1 1
H524 H 1.1003 0.8855 0.7882 0.0800 0.395(6) Uiso R . P 1 2
H525 H 1.1907 0.8654 0.8377 0.0800 0.395(6) Uiso R . P 1 2
H526 H 1.2049 0.8622 0.7557 0.0799 0.395(6) Uiso R . P 1 2
H561 H 1.0987 0.6248 0.6774 0.0869 0.295(7) Uiso R . P 2 1
H562 H 1.1230 0.6327 0.5979 0.0870 0.295(7) Uiso R . P 2 1
H563 H 0.9972 0.6183 0.6219 0.0870 0.295(7) Uiso R . P 2 1
H564 H 1.0015 0.6097 0.6402 0.0870 0.705(7) Uiso R . P 2 2
H565 H 1.1287 0.6400 0.6737 0.0866 0.705(7) Uiso R . P 2 2
H566 H 1.1047 0.6283 0.5908 0.0869 0.705(7) Uiso R . P 2 2

loop_
_atom_site_aniso_label
_atom_site_aniso_U_11
_atom_site_aniso_U_22
_atom_site_aniso_U_33
_atom_site_aniso_U_23
_atom_site_aniso_U_13
_atom_site_aniso_U_12
Rh1 0.02732(11) 0.02280(10) 0.02893(11) 0.00286(8) 0.00095(8) 0.00517(8)
C2 0.0278(14) 0.0256(13) 0.0342(15) 0.0027(11) -0.0018(11) 0.0075(11)
N3 0.0360(13) 0.0247(12) 0.0379(14) 0.0062(10) 0.0010(11) 0.0090(10)
C4 0.0482(19) 0.0246(14) 0.052(2) 0.0059(13) -0.0009(15) 0.0107(13)
C5 0.0494(19) 0.0270(15) 0.0471(19) -0.0025(13) -0.0005(15) 0.0162(14)
N6 0.0370(13) 0.0271(12) 0.0365(13) 0.0013(10) -0.0001(11) 0.0119(10)
C7 0.0424(17) 0.0324(15) 0.0352(16) -0.0013(12) 0.0040(13) 0.0147(13)
C8 0.0511(19) 0.0333(16) 0.0360(16) -0.0011(13) -0.0006(14) 0.0158(14)
C9 0.049(2) 0.055(2) 0.048(2) 0.0018(17) -0.0086(16) 0.0191(17)
C10 0.073(3) 0.047(2) 0.0358(18) 0.0031(15) 0.0030(17) 0.0229(19)
C11 0.073(3) 0.051(2) 0.051(2) 0.0049(18) 0.020(2) 0.023(2)
C12 0.050(2) 0.064(3) 0.060(2) 0.004(2) 0.0176(19) 0.0223(19)
C13 0.0457(19) 0.051(2) 0.046(2) 0.0008(16) 0.0066(15) 0.0206(16)
C14 0.044(2) 0.095(3) 0.065(3) 0.013(2) 0.0023(19) 0.033(2)
C15 0.107(4) 0.087(4) 0.065(3) 0.021(3) 0.044(3) 0.036(3)
C16 0.0432(17) 0.0264(14) 0.0383(16) 0.0079(12) 0.0038(13) 0.0053(12)
C17 0.0411(18) 0.0407(18) 0.052(2) 0.0103(15) 0.0079(15) -0.0005(14)
C18 0.051(2) 0.069(3) 0.064(3) 0.007(2) 0.026(2) 0.000(2)
C19 0.073(3) 0.056(2) 0.046(2) 0.0091(18) 0.023(2) 0.000(2)
C20 0.068(3) 0.0431(19) 0.0374(18) 0.0118(15) 0.0023(17) 0.0037(17)
C21 0.0472(18) 0.0299(15) 0.0420(18) 0.0098(13) -0.0005(14) 0.0048(13)
C22 0.046(2) 0.050(2) 0.055(2) 0.0094(17) -0.0108(17) 0.0144(16)
C23 0.110(4) 0.095(4) 0.058(3) 0.004(3) 0.039(3) 0.003(3)
C24 0.0368(19) 0.065(3) 0.073(3) 0.000(2) 0.0003(18) -0.0006(18)
C25 0.0364(15) 0.0260(14) 0.0313(15) 0.0013(11) 0.0053(12) 0.0017(12)
N26 0.0446(15) 0.0293(13) 0.0342(14) -0.0001(11) -0.0010(11) -0.0028(11)
C27 0.0367(16) 0.0308(15) 0.0360(16) -0.0039(12) -0.0054(13) 0.0045(12)
C28 0.0412(17) 0.0268(14) 0.0366(16) -0.0010(12) -0.0041(13) 0.0093(12)
C29 0.053(2) 0.062(2) 0.046(2) 0.0056(17) 0.0038(16) 0.0312(19)
C30 0.056(2) 0.0305(15) 0.0366(17) 0.0006(13) -0.0061(15) 0.0095(14)
C31 0.073(3) 0.0314(17) 0.049(2) -0.0058(15) -0.0273(19) 0.0169(17)
C32 0.126(4) 0.050(2) 0.059(3) 0.000(2) -0.044(3) 0.031(3)
C33 0.057(2) 0.063(3) 0.064(3) -0.020(2) -0.027(2) 0.032(2)
C34 0.0360(18) 0.059(2) 0.054(2) -0.0164(18) -0.0090(16) 0.0131(16)
C35 0.039(2) 0.130(5) 0.078(3) -0.022(3) 0.002(2) 0.022(3)
C36 0.080(3) 0.0317(18) 0.046(2) -0.0012(15) 0.0001(19) -0.0160(18)
C37 0.096(3) 0.0265(17) 0.051(2) 0.0038(15) 0.007(2) -0.0168(19)
N38 0.0591(18) 0.0249(13) 0.0343(14) 0.0036(11) 0.0055(13) -0.0052(12)
C39 0.060(2) 0.0259(14) 0.0330(16) 0.0068(12) 0.0071(15) 0.0013(14)
C40 0.053(2) 0.0341(16) 0.0396(18) 0.0092(13) 0.0124(15) 0.0017(14)
C41 0.067(2) 0.0385(18) 0.0370(18) 0.0055(14) 0.0164(17) 0.0110(17)
C42 0.077(3) 0.050(2) 0.0327(18) 0.0042(15) 0.0078(17) 0.0169(19)
C43 0.097(4) 0.088(3) 0.037(2) 0.002(2) -0.001(2) 0.031(3)
C44 0.078(3) 0.059(2) 0.044(2) 0.0065(18) 0.0024(19) 0.031(2)
C45 0.075(3) 0.0370(18) 0.0389(18) 0.0053(14) 0.0110(17) 0.0220(18)
C46 0.103(4) 0.061(3) 0.050(2) -0.002(2) 0.014(2) 0.041(3)
C47 0.050(2) 0.068(3) 0.057(2) 0.013(2) 0.0157(18) 0.0065(19)
B48 0.0371(18) 0.0295(16) 0.0351(17) 0.0053(13) 0.0025(14) 0.0092(14)
N49 0.0349(14) 0.0424(15) 0.0366(14) 0.0050(11) 0.0034(11) 0.0128(11)
C52 0.048(2) 0.058(2) 0.048(2) 0.0024(17) -0.0078(17) 0.0078(18)
C56 0.068(3) 0.054(2) 0.057(2) 0.0010(18) 0.020(2) 0.023(2)
C58 0.0462(15) 0.0538(16) 0.0552(17) 0.0234(14) 0.0216(15) 0.0281(12)
C62 0.0411(15) 0.0405(17) 0.0463(18) 0.0173(14) 0.0167(13) 0.0211(13)
C63 0.056(2) 0.0402(17) 0.0427(18) 0.0057(14) 0.0170(16) 0.0253(16)
C64 0.0535(19) 0.0390(17) 0.0396(16) 0.0019(13) 0.0059(14) 0.0203(15)
C65 0.0370(16) 0.0374(16) 0.0392(17) 0.0038(13) 0.0035(13) 0.0168(13)
C66 0.0327(14) 0.0282(14) 0.0338(15) 0.0087(11) 0.0081(12) 0.0115(11)
C67 0.0347(15) 0.0358(15) 0.0350(15) 0.0129(12) 0.0071(12) 0.0143(12)
B68 0.0270(15) 0.0302(15) 0.0271(15) 0.0053(12) 0.0045(12) 0.0098(12)
C69 0.0321(14) 0.0310(14) 0.0268(13) 0.0018(11) 0.0017(11) 0.0117(11)
C70 0.0361(15) 0.0361(15) 0.0275(14) -0.0011(12) 0.0014(12) 0.0130(12)
C71 0.0398(15) 0.0396(16) 0.0343(15) -0.0050(13) -0.0055(12) 0.0201(13)
C72 0.057(2) 0.0378(17) 0.0320(16) -0.0014(13) -0.0079(14) 0.0239(15)
C73 0.0572(19) 0.0350(16) 0.0260(14) 0.0019(11) -0.0002(12) 0.0191(14)
C74 0.0406(16) 0.0338(15) 0.0292(14) 0.0038(12) 0.0050(12) 0.0159(13)
C75 0.084(2) 0.0462(19) 0.0364(17) 0.0139(12) 0.0097(15) 0.0276(14)
F76 0.0838(17) 0.0734(17) 0.0696(17) 0.0296(13) 0.0181(13) 0.0083(13)
F77 0.137(3) 0.0702(16) 0.0410(12) 0.0141(11) 0.0352(14) 0.0449(16)
F78 0.111(2) 0.0886(19) 0.0578(15) 0.0434(14) 0.0151(14) 0.0501(17)
C79 0.0484(18) 0.0550(17) 0.0453(16) -0.0074(13) -0.0063(13) 0.0295(14)
C83 0.0284(14) 0.0279(13) 0.0300(14) 0.0022(11) 0.0044(11) 0.0082(11)
C84 0.0293(14) 0.0284(14) 0.0348(15) 0.0036(11) 0.0035(11) 0.0065(11)
C85 0.0415(16) 0.0279(14) 0.0312(14) 0.0033(11) 0.0069(12) 0.0063(12)
C86 0.0412(17) 0.0328(15) 0.0365(16) 0.0010(13) 0.0127(13) 0.0020(13)
C87 0.0314(13) 0.0413(17) 0.0367(16) -0.0040(13) 0.0052(12) 0.0033(12)
C88 0.0333(15) 0.0405(16) 0.0299(15) 0.0022(12) 0.0029(12) 0.0081(13)
C89 0.0340(15) 0.090(2) 0.0463(17) -0.0030(18) 0.0064(13) -0.0083(18)
F90 0.0362(11) 0.106(2) 0.0609(13) 0.0054(13) -0.0062(10) 0.0098(12)
F91 0.0326(13) 0.341(6) 0.080(2) -0.074(3) 0.0040(13) 0.031(2)
F92 0.098(2) 0.100(2) 0.172(4) 0.047(2) -0.062(2) -0.0543(19)
C93 0.060(2) 0.0397(17) 0.0409(18) 0.0126(12) 0.0040(15) 0.0040(13)
F94 0.099(2) 0.0569(13) 0.0418(12) 0.0040(10) -0.0138(12) 0.0078(13)
F95 0.100(2) 0.114(2) 0.0650(17) 0.0578(17) -0.0091(15) -0.0371(17)
F96 0.130(2) 0.106(2) 0.0598(16) 0.0232(15) -0.0036(16) 0.078(2)
C97 0.0287(13) 0.0276(13) 0.0336(15) 0.0080(11) 0.0028(11) 0.0100(11)
C98 0.0289(14) 0.0271(13) 0.0354(15) 0.0049(11) 0.0058(11) 0.0074(11)
C99 0.0357(15) 0.0320(15) 0.0374(14) 0.0052(12) 0.0012(12) 0.0129(12)
C100 0.0495(18) 0.0428(17) 0.0388(16) 0.0000(12) 0.0026(13) 0.0087(13)
F101 0.0729(17) 0.134(3) 0.0592(16) -0.0428(17) -0.0028(13) 0.0025(17)
F102 0.095(2) 0.280(5) 0.0521(16) -0.006(2) 0.0147(15) 0.120(3)
F103 0.378(7) 0.0574(17) 0.0585(18) 0.0167(14) 0.091(3) 0.027(3)
C104 0.0312(15) 0.0327(15) 0.0492(16) 0.0029(13) -0.0031(13) 0.0069(12)
C105 0.0303(13) 0.0357(15) 0.0494(16) 0.0115(12) 0.0052(11) 0.0070(11)
C106 0.0323(14) 0.0363(15) 0.0371(15) 0.0109(11) 0.0075(11) 0.0119(11)
C107 0.0371(16) 0.0578(19) 0.073(2) 0.0158(17) 0.0138(17) 0.0026(13)
F108 0.0498(14) 0.0709(15) 0.113(2) 0.0045(15) 0.0100(15) -0.0191(12)
F109 0.0660(18) 0.199(4) 0.0668(16) 0.0087(19) 0.0238(14) -0.056(2)
F110 0.0508(16) 0.121(3) 0.264(5) 0.093(3) 0.066(2) 0.0447(17)
C111 0.084(2) 0.067(2) 0.0456(19) -0.0127(17) -0.0008(17) 0.0386(19)
C540 0.0289(10) 0.0289(10) 0.0289(10) 0.0036(10) 0.0019(10) 0.0082(10)
F800 0.080(5) 0.057(3) 0.207(12) 0.007(4) 0.043(6) 0.044(3)
F810 0.039(2) 0.119(7) 0.080(5) -0.042(5) -0.010(3) 0.026(4)
F820 0.100(6) 0.202(11) 0.057(3) 0.033(5) 0.030(3) 0.119(7)
F801 0.057(3) 0.103(5) 0.073(4) -0.044(4) -0.001(3) 0.038(3)
F811 0.105(6) 0.220(10) 0.064(3) 0.017(5) -0.005(3) 0.127(7)
F821 0.042(3) 0.063(3) 0.233(11) 0.004(4) 0.033(5) 0.019(2)
F1120 0.099(4) 0.113(5) 0.060(3) -0.036(3) -0.035(2) 0.061(4)
F1130 0.160(7) 0.067(2) 0.092(4) -0.020(2) -0.056(4) 0.023(3)
F1140 0.096(4) 0.203(7) 0.042(2) 0.010(3) 0.001(2) 0.031(4)
F1121 0.201(15) 0.112(8) 0.082(8) 0.015(5) -0.062(9) 0.057(8)
F1131 0.088(4) 0.160(15) 0.109(9) -0.060(9) -0.018(5) -0.007(7)
F1141 0.166(11) 0.104(9) 0.069(7) -0.049(6) -0.006(8) 0.075(9)
F590 0.053(3) 0.101(6) 0.093(4) 0.065(4) 0.025(3) 0.044(4)
F600 0.042(2) 0.060(3) 0.126(7) 0.022(3) 0.006(4) 0.0237(17)
F610 0.080(5) 0.120(6) 0.066(3) 0.001(3) 0.012(3) 0.077(5)
F591 0.090(6) 0.219(9) 0.071(3) 0.081(4) 0.038(3) 0.112(6)
F601 0.041(2) 0.102(4) 0.103(7) 0.060(4) 0.019(3) 0.017(3)
F611 0.095(5) 0.074(4) 0.193(8) -0.018(5) -0.024(6) 0.068(4)

loop_
_atom_type_symbol
_atom_type_scat_dispersion_real
_atom_type_scat_dispersion_imag
_atom_type_scat_Cromer_Mann_a1
_atom_type_scat_Cromer_Mann_b1
_atom_type_scat_Cromer_Mann_a2
_atom_type_scat_Cromer_Mann_b2
_atom_type_scat_Cromer_Mann_a3
_atom_type_scat_Cromer_Mann_b3
_atom_type_scat_Cromer_Mann_a4
_atom_type_scat_Cromer_Mann_b4
_atom_type_scat_Cromer_Mann_c
_atom_type_scat_source
C 0.0033 0.0016 2.3100 20.8439 1.0200 10.2075 1.5886 0.5687 0.8650 51.6512 0.2156 'International Tables Vol C 4.2.6.8 and 6.1.1.4'
H 0.0000 0.0000 0.4930 10.5109 0.3229 26.1257 0.1402 3.1424 0.0408 57.7998 0.0030 'International Tables Vol C 4.2.6.8 and 6.1.1.4'
N 0.0061 0.0033 12.2126 0.0057 3.1322 9.8933 2.0125 28.9975 1.1663 0.5826 -11.5290 'International Tables Vol C 4.2.6.8 and 6.1.1.4'
Rh -1.1178 0.9187 19.2957 0.7515 14.3501 8.2176 4.7343 25.8749 1.2892 98.6062 5.3280 'International Tables Vol C 4.2.6.8 and 6.1.1.4'
F 0.0171 0.0103 3.5392 10.2825 2.6412 4.2944 1.5170 0.2615 1.0243 26.1476 0.2776 'International Tables Vol C 4.2.6.8 and 6.1.1.4'
B 0.0013 0.0007 2.0545 23.2185 1.3326 1.0210 1.0979 60.3498 0.7068 0.1403 -0.1932 'International Tables Vol C 4.2.6.8 and 6.1.1.4'

loop_
_geom_angle_atom_site_label_1
_geom_angle_atom_site_label_2
_geom_angle_atom_site_label_3
_geom_angle
_geom_angle_publ_flag
C2 Rh1 C25 165.51(12) yes
C2 Rh1 B48 97.63(12) yes
C25 Rh1 B48 96.84(12) yes
C2 Rh1 H11 81.2 no
C25 Rh1 H11 87.3 no
B48 Rh1 H11 144.6 no
C2 Rh1 H12 85.2 no
C25 Rh1 H12 82.8 no
B48 Rh1 H12 143.0 no
H11 Rh1 H12 72.4 no
C2 Rh1 H481 94.2 no
C25 Rh1 H481 98.5 no
B48 Rh1 H481 31.3 no
H11 Rh1 H481 113.2 no
H12 Rh1 H481 174.2 no
C2 Rh1 H482 99.5 no
C25 Rh1 H482 92.5 no
B48 Rh1 H482 31.9 no
H11 Rh1 H482 176.4 no
H12 Rh1 H482 111.1 no
H481 Rh1 H482 63.3 no
Rh1 C2 N3 129.1(2) yes
Rh1 C2 N6 126.9(2) yes
N3 C2 N6 103.8(2) yes
C2 N3 C4 111.3(3) yes
C2 N3 C16 124.7(2) yes
C4 N3 C16 123.9(3) yes
N3 C4 C5 106.8(3) yes
N3 C4 H41 124.4 no
C5 C4 H41 128.8 no
C4 C5 N6 107.3(3) yes
C4 C5 H51 128.6 no
N6 C5 H51 124.1 no
C5 N6 C2 110.9(3) yes
C5 N6 C7 122.4(3) yes
C2 N6 C7 126.3(2) yes
N6 C7 C8 120.0(3) yes
N6 C7 C13 117.5(3) yes
C8 C7 C13 122.4(3) yes
C7 C8 C9 122.3(3) yes
C7 C8 C10 117.5(3) yes
C9 C8 C10 120.2(3) yes
C8 C9 H92 110.8 no
C8 C9 H93 110.8 no
H92 C9 H93 108.3 no
C8 C9 H91 109.3 no
H92 C9 H91 108.8 no
H93 C9 H91 108.9 no
C8 C10 C11 122.1(4) yes
C8 C10 H101 118.6 no
C11 C10 H101 119.2 no
C10 C11 C12 118.4(4) yes
C10 C11 C15 120.9(4) yes
C12 C11 C15 120.7(4) yes
C11 C12 C13 122.1(4) yes
C11 C12 H121 119.5 no
C13 C12 H121 118.5 no
C7 C13 C12 117.5(3) yes
C7 C13 C14 121.3(3) yes
C12 C13 C14 121.2(4) yes
C13 C14 H142 109.8 no
C13 C14 H143 110.0 no
H142 C14 H143 109.4 no
C13 C14 H141 109.3 no
H142 C14 H141 109.5 no
H143 C14 H141 108.9 no
C11 C15 H152 109.9 no
C11 C15 H151 110.0 no
H152 C15 H151 108.9 no
C11 C15 H153 109.4 no
H152 C15 H153 108.9 no
H151 C15 H153 109.8 no
N3 C16 C17 118.8(3) yes
N3 C16 C21 118.9(3) yes
C17 C16 C21 122.3(3) yes
C16 C17 C18 117.4(4) yes
C16 C17 C24 121.2(3) yes
C18 C17 C24 121.5(4) yes
C17 C18 C19 122.1(4) yes
C17 C18 H181 118.8 no
C19 C18 H181 119.1 no
C18 C19 C20 118.6(4) yes
C18 C19 C23 120.6(4) yes
C20 C19 C23 120.8(4) yes
C19 C20 C21 121.8(4) yes
C19 C20 H201 118.9 no
C21 C20 H201 119.3 no
C20 C21 C16 117.6(3) yes
C20 C21 C22 120.4(3) yes
C16 C21 C22 122.0(3) yes
C21 C22 H222 110.1 no
C21 C22 H221 109.9 no
H222 C22 H221 108.8 no
C21 C22 H223 110.0 no
H222 C22 H223 108.9 no
H221 C22 H223 109.0 no
C19 C23 H233 109.1 no
C19 C23 H232 110.0 no
H233 C23 H232 109.4 no
C19 C23 H231 109.6 no
H233 C23 H231 109.2 no
H232 C23 H231 109.5 no
C17 C24 H242 110.1 no
C17 C24 H241 109.9 no
H242 C24 H241 108.3 no
C17 C24 H243 110.2 no
H242 C24 H243 109.0 no
H241 C24 H243 109.3 no
Rh1 C25 N26 126.2(2) yes
Rh1 C25 N38 129.7(2) yes
N26 C25 N38 103.8(2) yes
C25 N26 C27 126.3(3) yes
C25 N26 C36 111.3(3) yes
C27 N26 C36 122.0(3) yes
N26 C27 C28 120.1(3) yes
N26 C27 C34 118.1(3) yes
C28 C27 C34 121.8(3) yes
C27 C28 C29 121.8(3) yes
C27 C28 C30 117.7(3) yes
C29 C28 C30 120.4(3) yes
C28 C29 H293 111.1 no
C28 C29 H291 111.2 no
H293 C29 H291 109.1 no
C28 C29 H292 109.3 no
H293 C29 H292 108.2 no
H291 C29 H292 107.8 no
C28 C30 C31 122.3(4) yes
C28 C30 H301 118.4 no
C31 C30 H301 119.3 no
C30 C31 C32 121.3(4) yes
C30 C31 C33 118.1(3) yes
C32 C31 C33 120.6(4) yes
C31 C32 H322 109.8 no
C31 C32 H323 109.7 no
H322 C32 H323 109.4 no
C31 C32 H321 109.0 no
H322 C32 H321 109.0 no
H323 C32 H321 109.8 no
C31 C33 C34 122.4(4) yes
C31 C33 H331 119.3 no
C34 C33 H331 118.3 no
C27 C34 C33 117.7(4) yes
C27 C34 C35 121.0(4) yes
C33 C34 C35 121.3(4) yes
C34 C35 H352 110.0 no
C34 C35 H353 110.1 no
H352 C35 H353 109.3 no
C34 C35 H351 109.9 no
H352 C35 H351 109.3 no
H353 C35 H351 108.3 no
N26 C36 C37 106.7(3) yes
N26 C36 H361 125.4 no
C37 C36 H361 127.9 no
C36 C37 N38 107.4(3) yes
C36 C37 H371 127.7 no
N38 C37 H371 124.9 no
C37 N38 C25 110.8(3) yes
C37 N38 C39 124.5(3) yes
C25 N38 C39 124.7(3) yes
N38 C39 C40 119.1(3) yes
N38 C39 C45 118.4(3) yes
C40 C39 C45 122.5(3) yes
C39 C40 C41 116.8(4) yes
C39 C40 C47 122.4(3) yes
C41 C40 C47 120.8(3) yes
C40 C41 C42 122.7(3) yes
C40 C41 H411 118.8 no
C42 C41 H411 118.5 no
C41 C42 C43 121.7(4) yes
C41 C42 C44 117.9(4) yes
C43 C42 C44 120.4(4) yes
C42 C43 H431 110.4 no
C42 C43 H433 110.2 no
H431 C43 H433 109.7 no
C42 C43 H432 109.2 no
H431 C43 H432 108.4 no
H433 C43 H432 108.8 no
C42 C44 C45 122.0(4) yes
C42 C44 H441 119.0 no
C45 C44 H441 119.0 no
C44 C45 C39 117.7(3) yes
C44 C45 C46 120.8(4) yes
C39 C45 C46 121.6(4) yes
C45 C46 H461 109.7 no
C45 C46 H463 110.1 no
H461 C46 H463 109.1 no
C45 C46 H462 110.3 no
H461 C46 H462 109.0 no
H463 C46 H462 108.6 no
C40 C47 H472 110.1 no
C40 C47 H473 110.1 no
H472 C47 H473 107.4 no
C40 C47 H471 111.3 no
H472 C47 H471 108.9 no
H473 C47 H471 108.9 no
Rh1 B48 N49 179.6(3) yes
Rh1 B48 H481 61.2 no
N49 B48 H481 119.2 no
Rh1 B48 H482 59.4 no
N49 B48 H482 120.2 no
H481 B48 H482 120.6 no
B48 N49 C500 127.6(2) yes
B48 N49 C540 129.9(3) yes
C500 N49 C540 102.5(3) yes
B48 N49 C501 113.3(3) yes
B48 N49 C540 129.9(3) yes
C501 N49 C540 116.8(3) yes
B48 N49 C500 127.6(2) yes
B48 N49 C541 117.3(2) yes
C500 N49 C541 115.1(2) yes
B48 N49 C501 113.3(3) yes
B48 N49 C541 117.3(2) yes
C501 N49 C541 129.4(3) yes
C500 C52 H521 110.2 no
C500 C52 H522 109.8 no
H521 C52 H522 109.3 no
C500 C52 H523 109.1 no
H521 C52 H523 109.3 no
H522 C52 H523 109.2 no
C501 C52 H524 109.5 no
C501 C52 H525 109.7 no
H524 C52 H525 109.2 no
C501 C52 H526 109.5 no
H524 C52 H526 109.4 no
H525 C52 H526 109.5 no
C540 C56 H561 109.5 no
C540 C56 H562 109.5 no
H561 C56 H562 109.2 no
C540 C56 H563 109.6 no
H561 C56 H563 109.6 no
H562 C56 H563 109.4 no
C541 C56 H564 110.4 no
C541 C56 H565 109.0 no
H564 C56 H565 109.5 no
C541 C56 H566 109.5 no
H564 C56 H566 109.3 no
H565 C56 H566 109.1 no
C62 C58 F590 114.2(4) yes
C62 C58 F600 113.8(4) yes
F590 C58 F600 105.47(6) yes
C62 C58 F610 111.7(4) yes
F590 C58 F610 105.43(6) yes
F600 C58 F610 105.44(6) yes
C62 C58 F591 112.3(4) yes
C62 C58 F601 111.3(5) yes
F591 C58 F601 105.42(6) yes
C62 C58 F611 116.1(5) yes
F591 C58 F611 105.45(6) yes
F601 C58 F611 105.45(6) yes
C58 C62 C63 119.6(3) yes
C58 C62 C67 119.1(3) yes
C63 C62 C67 121.2(3) yes
C62 C63 C64 118.2(3) yes
C62 C63 H631 121.4 no
C64 C63 H631 120.4 no
C63 C64 C65 120.8(3) yes
C63 C64 C111 119.4(3) yes
C65 C64 C111 119.8(3) yes
C64 C65 C66 122.2(3) yes
C64 C65 H651 118.2 no
C66 C65 H651 119.6 no
C65 C66 C67 115.6(3) yes
C65 C66 B68 119.6(3) yes
C67 C66 B68 124.7(3) yes
C62 C67 C66 121.9(3) yes
C62 C67 H671 118.7 no
C66 C67 H671 119.4 no
C66 B68 C69 109.4(2) yes
C66 B68 C83 106.0(2) yes
C69 B68 C83 113.5(2) yes
C66 B68 C97 113.5(2) yes
C69 B68 C97 104.2(2) yes
C83 B68 C97 110.5(2) yes
B68 C69 C70 124.4(3) yes
B68 C69 C74 119.8(2) yes
C70 C69 C74 115.6(3) yes
C69 C70 C71 122.1(3) yes
C69 C70 H701 119.2 no
C71 C70 H701 118.7 no
C70 C71 C72 120.9(3) yes
C70 C71 C79 119.7(3) yes
C72 C71 C79 119.4(3) yes
C71 C72 C73 118.2(3) yes
C71 C72 H721 120.7 no
C73 C72 H721 121.0 no
C72 C73 C74 120.5(3) yes
C72 C73 C75 121.8(3) yes
C74 C73 C75 117.7(3) yes
C69 C74 C73 122.6(3) yes
C69 C74 H741 119.2 no
C73 C74 H741 118.2 no
C73 C75 F76 112.4(3) yes
C73 C75 F77 112.4(3) yes
F76 C75 F77 104.5(4) yes
C73 C75 F78 112.6(3) yes
F76 C75 F78 106.3(3) yes
F77 C75 F78 108.0(3) yes
C71 C79 F800 112.9(3) yes
C71 C79 F810 113.7(3) yes
F800 C79 F810 105.44(6) yes
C71 C79 F820 113.1(3) yes
F800 C79 F820 105.43(6) yes
F810 C79 F820 105.43(6) yes
C71 C79 F801 114.1(3) yes
C71 C79 F811 112.8(3) yes
F801 C79 F811 105.43(6) yes
C71 C79 F821 112.8(3) yes
F801 C79 F821 105.45(6) yes
F811 C79 F821 105.45(6) yes
B68 C83 C84 120.6(2) yes
B68 C83 C88 124.0(3) yes
C84 C83 C88 115.3(3) yes
C83 C84 C85 122.8(3) yes
C83 C84 H841 119.0 no
C85 C84 H841 118.2 no
C84 C85 C86 120.4(3) yes
C84 C85 C93 118.2(3) yes
C86 C85 C93 121.4(3) yes
C85 C86 C87 118.1(3) yes
C85 C86 H861 120.7 no
C87 C86 H861 121.1 no
C86 C87 C88 121.2(3) yes
C86 C87 C89 117.9(3) yes
C88 C87 C89 120.8(3) yes
C83 C88 C87 122.0(3) yes
C83 C88 H881 119.1 no
C87 C88 H881 118.9 no
C87 C89 F90 115.1(3) yes
C87 C89 F91 112.6(3) yes
F90 C89 F91 108.5(4) yes
C87 C89 F92 111.3(4) yes
F90 C89 F92 103.8(4) yes
F91 C89 F92 104.7(4) yes
C85 C93 F94 112.5(3) yes
C85 C93 F95 113.8(3) yes
F94 C93 F95 106.4(3) yes
C85 C93 F96 112.7(3) yes
F94 C93 F96 103.1(3) yes
F95 C93 F96 107.6(3) yes
B68 C97 C98 121.5(2) yes
B68 C97 C106 123.3(3) yes
C98 C97 C106 115.1(3) yes
C97 C98 C99 122.7(3) yes
C97 C98 H981 119.3 no
C99 C98 H981 118.0 no
C98 C99 C100 118.5(3) yes
C98 C99 C104 120.9(3) yes
C100 C99 C104 120.6(3) yes
C99 C100 F101 114.2(3) yes
C99 C100 F102 112.8(3) yes
F101 C100 F102 103.4(4) yes
C99 C100 F103 112.5(3) yes
F101 C100 F103 105.6(4) yes
F102 C100 F103 107.5(4) yes
C99 C104 C105 117.8(3) yes
C99 C104 H1041 121.5 no
C105 C104 H1041 120.7 no
C104 C105 C106 121.1(3) yes
C104 C105 C107 118.1(3) yes
C106 C105 C107 120.7(3) yes
C97 C106 C105 122.4(3) yes
C97 C106 H1061 118.4 no
C105 C106 H1061 119.2 no
C105 C107 F108 113.3(3) yes
C105 C107 F109 113.5(4) yes
F108 C107 F109 105.1(4) yes
C105 C107 F110 111.9(3) yes
F108 C107 F110 103.4(4) yes
F109 C107 F110 109.0(4) yes
C64 C111 F1120 114.3(3) yes
C64 C111 F1130 113.4(3) yes
F1120 C111 F1130 105.42(6) yes
C64 C111 F1140 112.1(3) yes
F1120 C111 F1140 105.37(6) yes
F1130 C111 F1140 105.43(6) yes
C64 C111 F1121 115.9(6) yes
C64 C111 F1131 112.3(5) yes
F1121 C111 F1131 105.48(6) yes
C64 C111 F1141 111.4(5) yes
F1121 C111 F1141 105.46(6) yes
F1131 C111 F1141 105.46(6) yes
C52 C500 N49 110.23(10) yes
C52 C500 C510 113.26(10) yes
N49 C500 C510 111.83(10) yes
C52 C500 H5001 105.8 no
N49 C500 H5001 106.9 no
C510 C500 H5001 108.4 no
N49 C501 C52 110.18(10) yes
N49 C501 C511 111.99(10) yes
C52 C501 C511 113.26(10) yes
N49 C501 H5011 107.7 no
C52 C501 H5011 107.5 no
C511 C501 H5011 105.9 no
C500 C510 H5102 108.8 no
C500 C510 H5103 110.3 no
H5102 C510 H5103 108.8 no
C500 C510 H5101 109.4 no
H5102 C510 H5101 110.0 no
H5103 C510 H5101 109.5 no
C501 C511 H5111 109.2 no
C501 C511 H5113 109.5 no
H5111 C511 H5113 109.3 no
C501 C511 H5112 109.6 no
H5111 C511 H5112 109.3 no
H5113 C511 H5112 109.9 no
C56 C540 N49 110.26(10) yes
C56 C540 C550 113.29(10) yes
N49 C540 C550 111.93(10) yes
C56 C540 H5401 106.1 no
N49 C540 H5401 106.4 no
C550 C540 H5401 108.4 no
C540 C550 H5501 108.9 no
C540 C550 H5502 109.0 no
H5501 C550 H5502 109.5 no
C540 C550 H5503 109.9 no
H5501 C550 H5503 109.7 no
H5502 C550 H5503 109.7 no
N49 C541 C56 110.16(10) yes
N49 C541 C551 112.02(10) yes
C56 C541 C551 113.21(10) yes
N49 C541 H5411 106.9 no
C56 C541 H5411 107.4 no
C551 C541 H5411 106.7 no
C541 C551 H5512 107.5 no
C541 C551 H5511 110.5 no
H5512 C551 H5511 109.8 no
C541 C551 H5513 109.2 no
H5512 C551 H5513 109.7 no
H5511 C551 H5513 110.2 no
Rh1 H481 B48 87.4 no
Rh1 H482 B48 88.7 no

loop_
_geom_bond_atom_site_label_1
_geom_bond_atom_site_label_2
_geom_bond_distance
_geom_bond_publ_flag
Rh1 C2 2.048(3) yes
Rh1 C25 2.049(3) yes
Rh1 B48 2.204(4) yes
Rh1 H11 1.464 no
Rh1 H12 1.503 no
Rh1 H481 1.934 no
Rh1 H482 1.897 no
C2 N3 1.361(4) yes
C2 N6 1.365(4) yes
N3 C4 1.393(4) yes
N3 C16 1.437(4) yes
C4 C5 1.329(5) yes
C4 H41 0.928 no
C5 N6 1.392(4) yes
C5 H51 0.924 no
N6 C7 1.442(4) yes
C7 C8 1.393(5) yes
C7 C13 1.395(5) yes
C8 C9 1.500(5) yes
C8 C10 1.397(5) yes
C9 H92 0.958 no
C9 H93 0.952 no
C9 H91 0.953 no
C10 C11 1.383(6) yes
C10 H101 0.931 no
C11 C12 1.388(6) yes
C11 C15 1.522(6) yes
C12 C13 1.394(5) yes
C12 H121 0.932 no
C13 C14 1.507(5) yes
C14 H142 0.962 no
C14 H143 0.961 no
C14 H141 0.956 no
C15 H152 0.959 no
C15 H151 0.958 no
C15 H153 0.958 no
C16 C17 1.395(5) yes
C16 C21 1.392(5) yes
C17 C18 1.389(5) yes
C17 C24 1.504(5) yes
C18 C19 1.389(6) yes
C18 H181 0.926 no
C19 C20 1.379(6) yes
C19 C23 1.520(6) yes
C20 C21 1.397(5) yes
C20 H201 0.935 no
C21 C22 1.508(5) yes
C22 H222 0.956 no
C22 H221 0.952 no
C22 H223 0.954 no
C23 H233 0.953 no
C23 H232 0.953 no
C23 H231 0.954 no
C24 H242 0.959 no
C24 H241 0.958 no
C24 H243 0.964 no
C25 N26 1.365(4) yes
C25 N38 1.358(4) yes
N26 C27 1.437(4) yes
N26 C36 1.389(4) yes
C27 C28 1.385(5) yes
C27 C34 1.400(5) yes
C28 C29 1.502(5) yes
C28 C30 1.394(4) yes
C29 H293 0.959 no
C29 H291 0.954 no
C29 H292 0.957 no
C30 C31 1.382(5) yes
C30 H301 0.933 no
C31 C32 1.516(5) yes
C31 C33 1.377(6) yes
C32 H322 0.961 no
C32 H323 0.956 no
C32 H321 0.961 no
C33 C34 1.388(6) yes
C33 H331 0.934 no
C34 C35 1.509(6) yes
C35 H352 0.960 no
C35 H353 0.961 no
C35 H351 0.968 no
C36 C37 1.327(6) yes
C36 H361 0.936 no
C37 N38 1.394(4) yes
C37 H371 0.928 no
N38 C39 1.447(4) yes
C39 C40 1.395(5) yes
C39 C45 1.385(5) yes
C40 C41 1.395(5) yes
C40 C47 1.499(6) yes
C41 C42 1.375(6) yes
C41 H411 0.931 no
C42 C43 1.523(5) yes
C42 C44 1.389(5) yes
C43 H431 0.955 no
C43 H433 0.962 no
C43 H432 0.950 no
C44 C45 1.390(5) yes
C44 H441 0.934 no
C45 C46 1.514(5) yes
C46 H461 0.963 no
C46 H463 0.960 no
C46 H462 0.964 no
C47 H472 0.952 no
C47 H473 0.949 no
C47 H471 0.960 no
B48 N49 1.370(4) yes
B48 H481 1.147 no
B48 H482 1.166 no
N49 C500 1.475(4) yes
N49 C540 1.469(5) yes
N49 C501 1.528(5) yes
N49 C540 1.469(5) yes
N49 C500 1.475(4) yes
N49 C541 1.519(4) yes
N49 C501 1.528(5) yes
N49 C541 1.519(4) yes
C52 C500 1.528(4) yes
C52 H521 0.967 no
C52 H522 0.969 no
C52 H523 0.973 no
C52 C501 1.476(6) yes
C52 H524 0.964 no
C52 H525 0.967 no
C52 H526 0.966 no
C56 C540 1.534(6) yes
C56 H561 0.963 no
C56 H562 0.963 no
C56 H563 0.964 no
C56 C541 1.486(4) yes
C56 H564 0.965 no
C56 H565 0.971 no
C56 H566 0.970 no
C58 C62 1.492(4) yes
C58 F590 1.311(5) yes
C58 F600 1.313(5) yes
C58 F610 1.323(5) yes
C58 C62 1.492(4) yes
C58 F591 1.315(5) yes
C58 F601 1.306(5) yes
C58 F611 1.307(5) yes
C62 C63 1.371(5) yes
C62 C67 1.399(4) yes
C63 C64 1.387(5) yes
C63 H631 0.933 no
C64 C65 1.391(4) yes
C64 C111 1.495(4) yes
C65 C66 1.403(4) yes
C65 H651 0.938 no
C66 C67 1.398(4) yes
C66 B68 1.643(4) yes
C67 H671 0.942 no
B68 C69 1.646(4) yes
B68 C83 1.642(4) yes
B68 C97 1.651(4) yes
C69 C70 1.401(4) yes
C69 C74 1.397(4) yes
C70 C71 1.393(4) yes
C70 H701 0.927 no
C71 C72 1.385(5) yes
C71 C79 1.491(3) yes
C72 C73 1.386(5) yes
C72 H721 0.936 no
C73 C74 1.394(4) yes
C73 C75 1.493(5) yes
C74 H741 0.941 no
C75 F76 1.335(5) yes
C75 F77 1.330(4) yes
C75 F78 1.342(4) yes
C79 F800 1.311(4) yes
C79 F810 1.296(4) yes
C79 F820 1.309(4) yes
C79 F801 1.285(4) yes
C79 F811 1.312(4) yes
C79 F821 1.312(4) yes
C83 C84 1.395(4) yes
C83 C88 1.405(4) yes
C84 C85 1.395(4) yes
C84 H841 0.934 no
C85 C86 1.382(5) yes
C85 C93 1.486(5) yes
C86 C87 1.382(5) yes
C86 H861 0.929 no
C87 C88 1.390(4) yes
C87 C89 1.498(5) yes
C88 H881 0.936 no
C89 F90 1.304(5) yes
C89 F91 1.284(5) yes
C89 F92 1.347(6) yes
C93 F94 1.337(4) yes
C93 F95 1.313(4) yes
C93 F96 1.339(5) yes
C97 C98 1.400(4) yes
C97 C106 1.405(4) yes
C98 C99 1.391(4) yes
C98 H981 0.928 no
C99 C100 1.491(5) yes
C99 C104 1.386(4) yes
C100 F101 1.307(4) yes
C100 F102 1.289(5) yes
C100 F103 1.270(4) yes
C104 C105 1.386(5) yes
C104 H1041 0.939 no
C105 C106 1.390(4) yes
C105 C107 1.495(5) yes
C106 H1061 0.938 no
C107 F108 1.329(5) yes
C107 F109 1.287(5) yes
C107 F110 1.311(5) yes
C111 F1120 1.317(4) yes
C111 F1130 1.327(4) yes
C111 F1140 1.320(4) yes
C111 F1121 1.285(5) yes
C111 F1131 1.309(5) yes
C111 F1141 1.306(5) yes
C500 C510 1.517(5) yes
C500 H5001 0.990 no
C501 C511 1.530(9) yes
C501 H5011 0.988 no
C510 H5102 0.968 no
C510 H5103 0.949 no
C510 H5101 0.948 no
C511 H5111 0.961 no
C511 H5113 0.964 no
C511 H5112 0.960 no
C540 C550 1.506(8) yes
C540 H5401 0.979 no
C550 H5501 0.964 no
C550 H5502 0.960 no
C550 H5503 0.962 no
C541 C551 1.536(5) yes
C541 H5411 0.988 no
C551 H5512 0.970 no
C551 H5511 0.975 no
C551 H5513 0.967 no

loop_
_geom_hbond_atom_site_label_D
_geom_hbond_atom_site_label_H
_geom_hbond_atom_site_label_A
_geom_hbond_angle_DHA
_geom_hbond_distance_DH
_geom_hbond_distance_HA
_geom_hbond_distance_DA
_geom_hbond_publ_flag
C511 H5001 C540 132 1.06 2.15 2.966(6) yes
C511 H5001 C541 129 1.06 2.45 3.222(6) yes
C551 H5401 C500 138 0.99 2.16 2.970(6) yes
C551 H5401 C501 134 0.99 2.50 3.269(6) yes
C56 H565 C511 125 0.97 2.59 3.247(6) yes
